data_7033274
loop_
_publ_author_name
'Hayne, David J.'
'North, Andrea J.'
'Fodero-Tavoletti, Michelle'
'White, Jonathan M.'
'Hung, Lin W.'
'Rigopoulos, Angela'
'McLean, Catriona A.'
'Adlard, Paul A.'
'Ackermann, Uwe'
'Tochon-Danguy, Henri'
'Villemagne, Victor L.'
'Barnham, Kevin J.'
'Donnelly, Paul S.'

_publ_section_title
;
 Rhenium and technetium complexes that bind to amyloid-\b plaques.
;
_journal_issue 11
_journal_name_full 'Dalton transactions (Cambridge, England : 2003)'
_journal_page_first 4933
_journal_page_last 4944
_journal_paper_doi 10.1039/c4dt02969k
_journal_volume 44
_journal_year 2015
_chemical_formula_moiety '(C26 H23 N2 O5 Re)0.5(C2 H3 N)'
_chemical_formula_sum 'C28 H24.5 N2.5 O5 Re'
_chemical_formula_weight 662.20
_chemical_name_systematic
;
 ?
;
_space_group_IT_number 2
_symmetry_cell_setting triclinic
_symmetry_space_group_name_Hall '-P 1'
_symmetry_space_group_name_H-M 'P -1'
_atom_sites_solution_hydrogens geom
_atom_sites_solution_primary direct
_atom_sites_solution_secondary difmap
_audit_creation_method SHELXL-97
_audit_update_record
;
2014-09-24 deposited with the CCDC.
2014-12-02 downloaded from the CCDC.
;
_cell_angle_alpha 95.970(5)
_cell_angle_beta 96.832(5)
_cell_angle_gamma 99.253(5)
_cell_formula_units_Z 4
_cell_length_a 10.6380(7)
_cell_length_b 12.5358(7)
_cell_length_c 19.0696(13)
_cell_measurement_reflns_used 9459
_cell_measurement_temperature 130.0
_cell_measurement_theta_max 74.4518
_cell_measurement_theta_min 3.5940
_cell_volume 2472.4(3)
_computing_cell_refinement
;
CrysAlisPro, Oxford Diffraction Ltd.,
Version 1.171.34.39 (release 18-08-2010 CrysAlis171 .NET)
(compiled Aug 18 2010,17:42:00)
;
_computing_data_collection
;
CrysAlisPro, Oxford Diffraction Ltd.,
Version 1.171.34.39 (release 18-08-2010 CrysAlis171 .NET)
(compiled Aug 18 2010,17:42:00)
;
_computing_data_reduction
;
CrysAlisPro, Oxford Diffraction Ltd.,
Version 1.171.34.39 (release 18-08-2010 CrysAlis171 .NET)
(compiled Aug 18 2010,17:42:00)
;
_computing_structure_refinement 'SHELXL-97 (Sheldrick, 1997)'
_diffrn_ambient_temperature 130.0
_diffrn_measured_fraction_theta_full 0.968
_diffrn_measured_fraction_theta_max 0.968
_diffrn_measurement_device_type 'SuperNova, Dual, Cu at zero, Atlas'
_diffrn_measurement_method '\w scans'
_diffrn_radiation_monochromator mirror
_diffrn_radiation_source 'SuperNova (Cu) X-ray Source'
_diffrn_radiation_type 'Cu K\a'
_diffrn_radiation_wavelength 1.5418
_diffrn_reflns_av_R_equivalents 0.0456
_diffrn_reflns_av_sigmaI/netI 0.0839
_diffrn_reflns_limit_h_max 12
_diffrn_reflns_limit_h_min -13
_diffrn_reflns_limit_k_max 13
_diffrn_reflns_limit_k_min -15
_diffrn_reflns_limit_l_max 17
_diffrn_reflns_limit_l_min -23
_diffrn_reflns_number 17732
_diffrn_reflns_theta_full 74.84
_diffrn_reflns_theta_max 74.84
_diffrn_reflns_theta_min 3.60
_exptl_absorpt_coefficient_mu 9.980
_exptl_absorpt_correction_T_max 0.680
_exptl_absorpt_correction_T_min 0.419
_exptl_absorpt_correction_type gaussian
_exptl_absorpt_process_details
;
CrysAlisPro, Oxford Diffraction Ltd.,
Version 1.171.34.39 (release 18-08-2010 CrysAlis171 .NET)
(compiled Aug 18 2010,17:42:00)
Numerical absorption correction based on gaussian integration over a multifaceted crystal model
;
_exptl_crystal_colour pink
_exptl_crystal_density_diffrn 1.779
_exptl_crystal_density_method 'not measured'
_exptl_crystal_description rod
_exptl_crystal_F_000 1300
_exptl_crystal_recrystallization_method 'Re-crystallisation from solvent: acetonitrile'
_exptl_crystal_size_max 0.1281
_exptl_crystal_size_mid 0.0591
_exptl_crystal_size_min 0.0427
_refine_diff_density_max 1.422
_refine_diff_density_min -1.072
_refine_diff_density_rms 0.142
_refine_ls_extinction_method none
_refine_ls_goodness_of_fit_ref 1.095
_refine_ls_hydrogen_treatment constr
_refine_ls_matrix_type full
_refine_ls_number_parameters 678
_refine_ls_number_reflns 9825
_refine_ls_number_restraints 15
_refine_ls_restrained_S_all 1.094
_refine_ls_R_factor_all 0.0525
_refine_ls_R_factor_gt 0.0400
_refine_ls_shift/su_max 0.002
_refine_ls_shift/su_mean 0.000
_refine_ls_structure_factor_coef Fsqd
_refine_ls_weighting_details 'calc w=1/[\s^2^(Fo^2^)+(0.0000P)^2^+2.4718P] where P=(Fo^2^+2Fc^2^)/3'
_refine_ls_weighting_scheme calc
_refine_ls_wR_factor_gt 0.0911
_refine_ls_wR_factor_ref 0.0999
_reflns_number_gt 8121
_reflns_number_total 9825
_reflns_threshold_expression >2sigma(I)
_cod_data_source_file c4dt02969k2.cif
_cod_data_source_block shelxl
_cod_depositor_comments 'Adding full bibliography for 7033274--7033275.cif.'
_cod_original_formula_sum 'C28 H24.50 N2.50 O5 Re'
_cod_database_code 7033274
_chemical_oxdiff_usercomment 'DJHC06 from acetonitrile'

loop_
_symmetry_equiv_pos_as_xyz
'x, y, z'
'-x, -y, -z'

loop_
_atom_site_label
_atom_site_type_symbol
_atom_site_fract_x
_atom_site_fract_y
_atom_site_fract_z
_atom_site_U_iso_or_equiv
_atom_site_adp_type
_atom_site_occupancy
_atom_site_symmetry_multiplicity
_atom_site_calc_flag
_atom_site_refinement_flags
_atom_site_disorder_assembly
_atom_site_disorder_group
Re1 Re 0.37132(2) 0.39557(2) 0.630852(13) 0.02227(7) Uani 1 1 d . . .
Re1' Re -0.08270(2) -0.17924(2) 0.647469(12) 0.02166(7) Uani 1 1 d . . .
O1' O 0.0022(4) -0.0251(4) 0.7073(2) 0.0282(9) Uani 1 1 d . . .
O1 O 0.3130(5) 0.5134(4) 0.7041(2) 0.0280(9) Uani 1 1 d . . .
C26' C -0.1411(6) -0.1136(5) 0.5651(3) 0.0291(13) Uani 1 1 d . . .
C27 C 0.4139(7) 0.2899(5) 0.5607(4) 0.0324(14) Uani 1 1 d . . .
N2' N 0.0128(5) -0.2585(4) 0.7348(2) 0.0212(9) Uani 1 1 d . . .
C1' C 0.1706(6) -0.1122(5) 0.5814(3) 0.0261(12) Uani 1 1 d . . .
H1' H 0.1260 -0.0629 0.5606 0.031 Uiso 1 1 calc R . .
N1' N 0.1109(5) -0.1787(4) 0.6222(2) 0.0214(9) Uani 1 1 d . . .
O4' O -0.3467(5) -0.1834(5) 0.6982(3) 0.0457(13) Uani 1 1 d . . .
O3' O -0.1901(6) -0.4022(4) 0.5638(3) 0.0439(13) Uani 1 1 d . . .
O5 O 0.3978(6) 0.5654(4) 0.5266(3) 0.0393(11) Uani 1 1 d . . .
C3' C 0.3603(7) -0.1884(6) 0.6001(3) 0.0334(14) Uani 1 1 d . . .
H3' H 0.4436 -0.1931 0.5915 0.040 Uiso 1 1 calc R . .
O2' O 0.0306(6) 0.0966(4) 0.8021(3) 0.0420(12) Uani 1 1 d . . .
C14 C 0.3947(6) -0.0174(8) 0.8780(4) 0.048(2) Uani 1 1 d D . .
O3 O 0.4388(6) 0.2294(4) 0.5193(3) 0.0463(13) Uani 1 1 d . . .
O4 O 0.6594(6) 0.4615(6) 0.6812(4) 0.0591(17) Uani 1 1 d . . .
O5' O -0.1725(5) -0.0776(4) 0.5155(3) 0.0380(11) Uani 1 1 d . . .
C22' C 0.2675(7) -0.9164(6) 1.0964(4) 0.0333(14) Uani 1 1 d . . .
H22' H 0.2928 -0.9716 1.1208 0.040 Uiso 1 1 calc R . .
C27' C -0.2502(7) -0.1808(6) 0.6790(3) 0.0338(15) Uani 1 1 d . . .
O2 O 0.3860(7) 0.6214(5) 0.8044(3) 0.0510(15) Uani 1 1 d . . .
C25 C 0.3871(6) 0.5006(5) 0.5640(3) 0.0283(12) Uani 1 1 d . . .
C2' C 0.2963(6) -0.1133(5) 0.5686(3) 0.0296(13) Uani 1 1 d . . .
H2' H 0.3360 -0.0659 0.5402 0.036 Uiso 1 1 calc R . .
N2 N 0.3270(5) 0.2748(4) 0.7087(2) 0.0221(9) Uani 1 1 d . A .
C17' C 0.0910(6) -0.6719(5) 0.9184(3) 0.0277(12) Uani 1 1 d . . .
H17' H 0.0715 -0.7414 0.8931 0.033 Uiso 1 1 calc R . .
N1 N 0.1639(5) 0.3376(4) 0.6075(3) 0.0262(10) Uani 1 1 d . . .
C28 C 0.6770(9) 0.0763(8) 0.6617(5) 0.053(2) Uani 1 1 d . . .
C10' C -0.0852(6) -0.3351(5) 0.7643(3) 0.0235(11) Uani 1 1 d . . .
H10A H -0.1485 -0.3728 0.7251 0.028 Uiso 1 1 calc R . .
H10B H -0.1294 -0.2922 0.7953 0.028 Uiso 1 1 calc R . .
C17 C 0.3746(8) -0.0849(7) 0.9364(4) 0.0277(17) Uani 0.739(12) 1 d PDU A 1
H17 H 0.3671 -0.0511 0.9811 0.033 Uiso 0.739(12) 1 calc PR A 1
C18 C 0.3670(8) -0.1946(7) 0.9264(4) 0.0290(18) Uani 0.739(12) 1 d PDU A 1
H18 H 0.3759 -0.2303 0.8825 0.035 Uiso 0.739(12) 1 calc PR A 1
C17A C 0.384(2) -0.1291(10) 0.8991(11) 0.026(3) Uani 0.261(12) 1 d PDU A 2
H17A H 0.3985 -0.1868 0.8679 0.032 Uiso 0.261(12) 1 calc PR A 2
C18A C 0.354(2) -0.1450(11) 0.9649(11) 0.030(3) Uani 0.261(12) 1 d PDU A 2
H18A H 0.3391 -0.0869 0.9954 0.036 Uiso 0.261(12) 1 calc PR A 2
C15' C 0.0625(6) -0.4763(5) 0.9149(3) 0.0277(12) Uani 1 1 d . . .
H15' H 0.0987 -0.4592 0.9624 0.033 Uiso 1 1 calc R . .
C16 C 0.4189(7) 0.1698(7) 0.8550(4) 0.0376(15) Uani 1 1 d . . .
H16 H 0.4279 0.2432 0.8720 0.045 Uiso 1 1 calc R A .
C12' C -0.0456(6) -0.5250(5) 0.7732(3) 0.0253(11) Uani 1 1 d . . .
H12' H -0.0814 -0.5421 0.7256 0.030 Uiso 1 1 calc R . .
C5' C 0.1762(6) -0.2491(5) 0.6539(3) 0.0264(12) Uani 1 1 d . . .
C11' C -0.0339(5) -0.4201(5) 0.8059(3) 0.0213(10) Uani 1 1 d . . .
C26 C 0.5518(7) 0.4387(6) 0.6618(4) 0.0344(14) Uani 1 1 d . . .
C6 C 0.2239(6) 0.1893(5) 0.6680(3) 0.0275(12) Uani 1 1 d . . .
H6A H 0.1861 0.1423 0.7001 0.033 Uiso 1 1 calc R . .
H6B H 0.2596 0.1450 0.6333 0.033 Uiso 1 1 calc R . .
C11 C 0.4219(6) 0.1391(5) 0.7824(3) 0.0268(12) Uani 1 1 d . A .
C23 C 0.3773(7) -0.4195(6) 1.0389(4) 0.0350(14) Uani 1 1 d . . .
H23 H 0.4132 -0.4825 1.0367 0.042 Uiso 1 1 calc R . .
C7 C 0.2732(6) 0.3267(5) 0.7698(3) 0.0250(11) Uani 1 1 d . . .
H7A H 0.2576 0.2740 0.8030 0.030 Uiso 1 1 calc R . .
H7B H 0.1909 0.3449 0.7522 0.030 Uiso 1 1 calc R . .
C9 C 0.3544(7) 0.5291(5) 0.7715(3) 0.0313(13) Uani 1 1 d . . .
C18' C 0.1522(6) -0.6623(5) 0.9847(3) 0.0279(12) Uani 1 1 d . . .
H18' H 0.1720 -0.5925 1.0095 0.033 Uiso 1 1 calc R . .
C25' C -0.1493(6) -0.3172(6) 0.5945(3) 0.0308(13) Uani 1 1 d . . .
C8 C 0.3593(6) 0.4293(5) 0.8098(3) 0.0296(13) Uani 1 1 d . . .
H8A H 0.3335 0.4434 0.8565 0.036 Uiso 1 1 calc R . .
H8B H 0.4473 0.4167 0.8165 0.036 Uiso 1 1 calc R . .
C23' C 0.1758(7) -0.9419(6) 1.0354(4) 0.0347(14) Uani 1 1 d . . .
H23' H 0.1399 -1.0142 1.0193 0.042 Uiso 1 1 calc R . .
C6' C 0.1018(6) -0.3209(5) 0.6987(3) 0.0255(11) Uani 1 1 d . . .
H6'1 H 0.1607 -0.3446 0.7342 0.031 Uiso 1 1 calc R . .
H6'2 H 0.0525 -0.3849 0.6690 0.031 Uiso 1 1 calc R . .
C13 C 0.4044(7) -0.0478(6) 0.8071(5) 0.0441(19) Uani 1 1 d . A .
H13 H 0.4033 -0.1206 0.7909 0.053 Uiso 1 1 calc R . .
C10 C 0.4430(6) 0.2244(5) 0.7323(3) 0.0273(12) Uani 1 1 d . . .
H10C H 0.4722 0.1915 0.6903 0.033 Uiso 1 1 calc R A .
H10D H 0.5117 0.2823 0.7555 0.033 Uiso 1 1 calc R . .
C5 C 0.1210(6) 0.2434(5) 0.6302(3) 0.0253(11) Uani 1 1 d . . .
C13' C -0.0046(6) -0.6061(5) 0.8104(3) 0.0247(11) Uani 1 1 d . . .
H13' H -0.0146 -0.6768 0.7876 0.030 Uiso 1 1 calc R . .
C20' C 0.2802(7) -0.7260(6) 1.0832(3) 0.0321(13) Uani 1 1 d . . .
H20' H 0.3141 -0.6535 1.1000 0.039 Uiso 1 1 calc R . .
C7' C 0.0940(5) -0.1772(5) 0.7917(3) 0.0234(11) Uani 1 1 d . . .
H7'1 H 0.1687 -0.1434 0.7724 0.028 Uiso 1 1 calc R . .
H7'2 H 0.1245 -0.2157 0.8301 0.028 Uiso 1 1 calc R . .
N3 N 0.6275(9) 0.0498(8) 0.6057(5) 0.063(2) Uani 1 1 d . . .
C12 C 0.4158(6) 0.0302(5) 0.7594(4) 0.0308(13) Uani 1 1 d . . .
H12 H 0.4194 0.0082 0.7117 0.037 Uiso 1 1 calc R A .
C1 C 0.0773(6) 0.3925(5) 0.5775(3) 0.0272(12) Uani 1 1 d . . .
H1 H 0.1072 0.4595 0.5631 0.033 Uiso 1 1 calc R . .
C24 C 0.3926(7) -0.3509(7) 0.9868(4) 0.0407(16) Uani 1 1 d . A .
H24 H 0.4375 -0.3698 0.9498 0.049 Uiso 1 1 calc R . .
C21 C 0.2556(7) -0.3011(7) 1.0963(4) 0.0428(17) Uani 1 1 d . . .
H21 H 0.2083 -0.2838 1.1325 0.051 Uiso 1 1 calc R . .
C14' C 0.0514(6) -0.5821(5) 0.8819(3) 0.0262(12) Uani 1 1 d . . .
C9' C 0.0186(6) 0.0006(5) 0.7754(3) 0.0266(12) Uani 1 1 d . . .
C4 C -0.0074(6) 0.1973(5) 0.6218(3) 0.0297(13) Uani 1 1 d . . .
H4 H -0.0343 0.1306 0.6374 0.036 Uiso 1 1 calc R . .
C19 C 0.3438(6) -0.2567(7) 0.9882(4) 0.0430(18) Uani 1 1 d D . .
C3 C -0.0960(6) 0.2541(6) 0.5890(3) 0.0320(13) Uani 1 1 d . . .
H3 H -0.1832 0.2248 0.5818 0.038 Uiso 1 1 calc R . .
C2 C -0.0532(7) 0.3547(6) 0.5671(3) 0.0344(14) Uani 1 1 d . . .
H2 H -0.1106 0.3948 0.5463 0.041 Uiso 1 1 calc R . .
C24' C 0.1384(6) -0.8604(5) 0.9990(3) 0.0295(12) Uani 1 1 d . . .
H24' H 0.0775 -0.8783 0.9585 0.035 Uiso 1 1 calc R . .
C15 C 0.4029(7) 0.0931(7) 0.9016(4) 0.0449(19) Uani 1 1 d . A .
H15 H 0.3976 0.1152 0.9491 0.054 Uiso 1 1 calc R . .
C8' C 0.0290(6) -0.0889(5) 0.8224(3) 0.0275(12) Uani 1 1 d . . .
H8'1 H 0.0768 -0.0569 0.8684 0.033 Uiso 1 1 calc R . .
H8'2 H -0.0566 -0.1210 0.8302 0.033 Uiso 1 1 calc R . .
C21' C 0.3205(6) -0.8082(6) 1.1203(4) 0.0352(14) Uani 1 1 d . . .
H21' H 0.3821 -0.7905 1.1604 0.042 Uiso 1 1 calc R . .
C22 C 0.3096(7) -0.3952(5) 1.0935(3) 0.0336(14) Uani 1 1 d . . .
H22 H 0.2999 -0.4412 1.1285 0.040 Uiso 1 1 calc R . .
C19' C 0.1912(6) -0.7504(5) 1.0223(3) 0.0273(12) Uani 1 1 d . . .
C16' C 0.0207(6) -0.3955(5) 0.8784(3) 0.0238(11) Uani 1 1 d . . .
H16' H 0.0286 -0.3252 0.9015 0.029 Uiso 1 1 calc R . .
C29 C 0.7394(10) 0.1156(12) 0.7344(6) 0.080(4) Uani 1 1 d . . .
H29A H 0.7080 0.0661 0.7660 0.120 Uiso 1 1 calc R . .
H29B H 0.7205 0.1865 0.7485 0.120 Uiso 1 1 calc R . .
H29C H 0.8308 0.1201 0.7363 0.120 Uiso 1 1 calc R . .
C20 C 0.2736(7) -0.2335(6) 1.0436(6) 0.051(2) Uani 1 1 d . A .
H20 H 0.2376 -0.1705 1.0454 0.061 Uiso 1 1 calc R . .
C4' C 0.3024(7) -0.2554(6) 0.6436(4) 0.0334(13) Uani 1 1 d . . .
H4' H 0.3462 -0.3040 0.6658 0.040 Uiso 1 1 calc R . .

loop_
_atom_site_aniso_label
_atom_site_aniso_U_11
_atom_site_aniso_U_22
_atom_site_aniso_U_33
_atom_site_aniso_U_23
_atom_site_aniso_U_13
_atom_site_aniso_U_12
Re1 0.02535(13) 0.01894(12) 0.02215(12) 0.00377(9) 0.00359(9) 0.00178(9)
Re1' 0.02370(13) 0.02095(13) 0.02034(12) 0.00559(9) -0.00005(9) 0.00427(9)
O1' 0.031(2) 0.024(2) 0.028(2) 0.0016(16) 0.0008(16) 0.0046(17)
O1 0.039(2) 0.024(2) 0.0240(19) 0.0004(15) 0.0031(17) 0.0153(18)
C26' 0.026(3) 0.031(3) 0.029(3) 0.008(2) -0.001(2) 0.002(2)
C27 0.042(4) 0.025(3) 0.036(3) 0.012(3) 0.019(3) 0.007(3)
N2' 0.022(2) 0.018(2) 0.024(2) 0.0052(17) 0.0009(17) 0.0062(18)
C1' 0.032(3) 0.028(3) 0.018(2) 0.008(2) 0.000(2) 0.003(2)
N1' 0.024(2) 0.021(2) 0.019(2) 0.0046(17) 0.0025(17) 0.0025(18)
O4' 0.025(2) 0.074(4) 0.048(3) 0.022(3) 0.015(2) 0.019(2)
O3' 0.060(3) 0.031(3) 0.032(2) -0.002(2) -0.003(2) -0.006(2)
O5 0.055(3) 0.027(2) 0.038(2) 0.014(2) 0.013(2) 0.004(2)
C3' 0.034(3) 0.036(3) 0.034(3) 0.005(3) 0.012(3) 0.009(3)
O2' 0.059(3) 0.025(2) 0.038(2) -0.0049(19) -0.007(2) 0.010(2)
C14 0.017(3) 0.071(6) 0.058(5) 0.038(4) -0.004(3) 0.000(3)
O3 0.064(4) 0.034(3) 0.044(3) -0.001(2) 0.030(3) 0.005(3)
O4 0.038(3) 0.061(4) 0.072(4) 0.021(3) -0.010(3) -0.006(3)
O5' 0.042(3) 0.037(3) 0.035(2) 0.022(2) -0.005(2) 0.003(2)
C22' 0.032(3) 0.041(4) 0.036(3) 0.017(3) 0.015(3) 0.020(3)
C27' 0.037(4) 0.031(3) 0.030(3) 0.007(2) -0.013(3) 0.007(3)
O2 0.086(5) 0.032(3) 0.031(2) -0.006(2) 0.001(3) 0.008(3)
C25 0.028(3) 0.027(3) 0.028(3) -0.001(2) 0.001(2) 0.004(2)
C2' 0.035(3) 0.035(3) 0.021(3) 0.003(2) 0.008(2) 0.007(3)
N2 0.025(2) 0.021(2) 0.023(2) 0.0096(18) 0.0037(18) 0.0072(19)
C17' 0.033(3) 0.024(3) 0.028(3) 0.006(2) 0.004(2) 0.009(2)
N1 0.024(2) 0.028(3) 0.025(2) 0.0030(19) 0.0006(18) 0.003(2)
C28 0.048(5) 0.058(5) 0.059(5) 0.016(4) 0.022(4) 0.016(4)
C10' 0.027(3) 0.021(3) 0.022(2) 0.011(2) 0.001(2) 0.002(2)
C17 0.024(4) 0.029(4) 0.029(4) 0.006(3) 0.002(3) 0.003(3)
C18 0.025(4) 0.033(5) 0.025(4) -0.004(3) -0.003(3) 0.004(3)
C17A 0.022(5) 0.029(6) 0.029(6) 0.013(5) 0.002(5) 0.002(5)
C18A 0.024(5) 0.034(6) 0.029(6) -0.001(5) -0.004(5) 0.002(5)
C15' 0.031(3) 0.032(3) 0.021(3) 0.006(2) 0.003(2) 0.008(2)
C16 0.041(4) 0.042(4) 0.031(3) 0.013(3) 0.001(3) 0.009(3)
C12' 0.024(3) 0.030(3) 0.021(2) 0.005(2) 0.001(2) 0.002(2)
C5' 0.032(3) 0.017(3) 0.031(3) 0.006(2) 0.009(2) 0.004(2)
C11' 0.019(2) 0.023(3) 0.020(2) 0.003(2) -0.0008(19) 0.000(2)
C26 0.031(3) 0.034(3) 0.035(3) 0.009(3) -0.001(3) -0.004(3)
C6 0.035(3) 0.021(3) 0.027(3) 0.008(2) 0.000(2) 0.004(2)
C11 0.024(3) 0.026(3) 0.030(3) 0.011(2) 0.000(2) 0.000(2)
C23 0.033(3) 0.026(3) 0.043(4) 0.003(3) -0.003(3) 0.005(3)
C7 0.028(3) 0.026(3) 0.022(2) 0.003(2) 0.004(2) 0.006(2)
C9 0.040(3) 0.026(3) 0.028(3) -0.002(2) 0.006(2) 0.008(3)
C18' 0.035(3) 0.018(3) 0.029(3) 0.001(2) 0.000(2) 0.004(2)
C25' 0.032(3) 0.038(4) 0.023(3) 0.011(3) 0.001(2) 0.004(3)
C8 0.036(3) 0.029(3) 0.023(3) 0.003(2) 0.000(2) 0.008(3)
C23' 0.041(4) 0.026(3) 0.042(3) 0.010(3) 0.010(3) 0.013(3)
C6' 0.030(3) 0.019(3) 0.032(3) 0.008(2) 0.008(2) 0.015(2)
C13 0.025(3) 0.027(3) 0.079(6) 0.023(3) -0.008(3) 0.001(3)
C10 0.027(3) 0.022(3) 0.033(3) 0.007(2) 0.001(2) 0.008(2)
C5 0.030(3) 0.026(3) 0.022(3) 0.006(2) 0.004(2) 0.008(2)
C13' 0.028(3) 0.018(3) 0.026(3) 0.005(2) 0.003(2) 0.001(2)
C20' 0.034(3) 0.036(3) 0.030(3) 0.010(3) 0.009(2) 0.010(3)
C7' 0.022(3) 0.027(3) 0.021(2) 0.009(2) -0.002(2) 0.004(2)
N3 0.070(5) 0.070(5) 0.053(5) 0.011(4) 0.021(4) 0.014(4)
C12 0.023(3) 0.027(3) 0.041(3) 0.009(3) -0.002(2) 0.001(2)
C1 0.029(3) 0.027(3) 0.025(3) 0.006(2) 0.000(2) 0.004(2)
C24 0.035(3) 0.054(5) 0.032(3) 0.006(3) 0.005(3) 0.003(3)
C21 0.031(3) 0.039(4) 0.055(4) -0.004(3) 0.016(3) -0.007(3)
C14' 0.024(3) 0.028(3) 0.028(3) 0.010(2) 0.002(2) 0.007(2)
C9' 0.028(3) 0.024(3) 0.027(3) 0.001(2) -0.001(2) 0.005(2)
C4 0.030(3) 0.025(3) 0.030(3) 0.006(2) 0.000(2) -0.004(2)
C19 0.019(3) 0.052(4) 0.058(4) 0.029(4) 0.000(3) -0.002(3)
C3 0.026(3) 0.032(3) 0.036(3) 0.007(3) -0.002(2) 0.002(3)
C2 0.032(3) 0.041(4) 0.031(3) 0.011(3) 0.000(2) 0.010(3)
C24' 0.032(3) 0.032(3) 0.028(3) 0.007(2) 0.007(2) 0.010(3)
C15 0.028(3) 0.061(5) 0.048(4) 0.028(4) 0.001(3) 0.002(3)
C8' 0.025(3) 0.025(3) 0.030(3) 0.001(2) 0.001(2) 0.002(2)
C21' 0.027(3) 0.043(4) 0.038(3) 0.016(3) 0.001(2) 0.011(3)
C22 0.041(4) 0.025(3) 0.034(3) 0.011(2) 0.002(3) 0.001(3)
C19' 0.033(3) 0.028(3) 0.023(3) 0.011(2) 0.005(2) 0.007(2)
C16' 0.030(3) 0.021(3) 0.022(3) 0.006(2) 0.007(2) 0.005(2)
C29 0.045(5) 0.128(11) 0.062(6) -0.024(7) -0.006(4) 0.033(6)
C20 0.032(4) 0.025(3) 0.101(7) 0.021(4) 0.019(4) 0.006(3)
C4' 0.040(4) 0.030(3) 0.036(3) 0.010(3) 0.012(3) 0.013(3)

loop_
_atom_type_symbol
_atom_type_description
_atom_type_scat_dispersion_real
_atom_type_scat_dispersion_imag
_atom_type_scat_source
C C 0.0181 0.0091 'International Tables Vol C Tables 4.2.6.8 and 6.1.1.4'
H H 0.0000 0.0000 'International Tables Vol C Tables 4.2.6.8 and 6.1.1.4'
N N 0.0311 0.0180 'International Tables Vol C Tables 4.2.6.8 and 6.1.1.4'
O O 0.0492 0.0322 'International Tables Vol C Tables 4.2.6.8 and 6.1.1.4'
Re Re -5.2083 5.8923 'International Tables Vol C Tables 4.2.6.8 and 6.1.1.4'

loop_
_geom_angle_atom_site_label_1
_geom_angle_atom_site_label_2
_geom_angle_atom_site_label_3
_geom_angle
C26 Re1 C25 87.9(3)
C26 Re1 C27 87.5(3)
C25 Re1 C27 88.7(3)
C26 Re1 O1 95.8(3)
C25 Re1 O1 89.5(2)
C27 Re1 O1 176.2(2)
C26 Re1 N1 173.1(2)
C25 Re1 N1 98.7(2)
C27 Re1 N1 94.7(3)
O1 Re1 N1 82.25(19)
C26 Re1 N2 98.5(2)
C25 Re1 N2 172.9(2)
C27 Re1 N2 94.6(2)
O1 Re1 N2 86.80(18)
N1 Re1 N2 74.82(19)
C25' Re1' C26' 88.1(3)
C25' Re1' C27' 87.9(3)
C26' Re1' C27' 89.4(3)
C25' Re1' O1' 177.1(2)
C26' Re1' O1' 93.0(2)
C27' Re1' O1' 94.8(2)
C25' Re1' N1' 94.0(2)
C26' Re1' N1' 95.5(2)
C27' Re1' N1' 174.8(2)
O1' Re1' N1' 83.20(18)
C25' Re1' N2' 90.8(2)
C26' Re1' N2' 170.9(2)
C27' Re1' N2' 99.5(2)
O1' Re1' N2' 87.69(17)
N1' Re1' N2' 75.61(18)
C9' O1' Re1' 128.0(4)
C9 O1 Re1 123.4(4)
O5' C26' Re1' 177.3(6)
O3 C27 Re1 179.2(6)
C7' N2' C10' 111.9(4)
C7' N2' C6' 107.2(4)
C10' N2' C6' 110.2(4)
C7' N2' Re1' 112.4(3)
C10' N2' Re1' 110.5(3)
C6' N2' Re1' 104.2(3)
N1' C1' C2' 123.0(6)
C1' N1' C5' 118.8(5)
C1' N1' Re1' 125.4(4)
C5' N1' Re1' 115.7(4)
C4' C3' C2' 120.9(7)
C13 C14 C15 118.4(7)
C13 C14 C17 130.3(9)
C15 C14 C17 111.3(8)
C13 C14 C17A 95.8(10)
C15 C14 C17A 145.7(10)
C17 C14 C17A 34.6(9)
C21' C22' C23' 119.7(6)
O4' C27' Re1' 178.5(6)
O5 C25 Re1 177.5(6)
C1' C2' C3' 117.1(6)
C6 N2 C7 107.8(5)
C6 N2 C10 109.5(5)
C7 N2 C10 112.6(4)
C6 N2 Re1 104.4(3)
C7 N2 Re1 110.4(3)
C10 N2 Re1 111.8(4)
C18' C17' C14' 125.7(6)
C5 N1 C1 118.3(6)
C5 N1 Re1 115.9(4)
C1 N1 Re1 125.6(4)
N3 C28 C29 177.4(12)
N2' C10' C11' 116.2(5)
C18 C17 C14 121.8(8)
C17 C18 C19 118.2(7)
C18A C17A C14 118.5(11)
C17A C18A C19 119.9(11)
C16' C15' C14' 121.3(5)
C15 C16 C11 121.3(8)
C11' C12' C13' 120.9(5)
N1' C5' C4' 121.6(6)
N1' C5' C6' 115.3(5)
C4' C5' C6' 123.0(6)
C12' C11' C16' 118.8(5)
C12' C11' C10' 119.3(5)
C16' C11' C10' 121.8(5)
O4 C26 Re1 177.8(7)
N2 C6 C5 109.1(5)
C12 C11 C16 118.1(6)
C12 C11 C10 121.0(6)
C16 C11 C10 120.7(6)
C22 C23 C24 120.5(7)
N2 C7 C8 114.3(5)
O2 C9 O1 121.8(6)
O2 C9 C8 120.6(6)
O1 C9 C8 117.6(6)
C17' C18' C19' 126.7(6)
O3' C25' Re1' 178.3(6)
C9 C8 C7 113.3(5)
C24' C23' C22' 120.3(7)
C5' C6' N2' 109.4(5)
C14 C13 C12 120.7(8)
C11 C10 N2 115.9(5)
N1 C5 C4 123.2(6)
N1 C5 C6 115.5(5)
C4 C5 C6 121.4(5)
C12' C13' C14' 120.7(6)
C19' C20' C21' 121.4(7)
N2' C7' C8' 115.6(5)
C11 C12 C13 120.8(7)
N1 C1 C2 123.5(6)
C19 C24 C23 122.1(7)
C20 C21 C22 118.7(7)
C15' C14' C13' 118.3(6)
C15' C14' C17' 123.7(5)
C13' C14' C17' 118.0(6)
O2' C9' O1' 120.9(6)
O2' C9' C8' 120.5(6)
O1' C9' C8' 118.6(5)
C5 C4 C3 117.8(6)
C24 C19 C20 116.9(7)
C24 C19 C18 114.5(8)
C20 C19 C18 128.5(8)
C24 C19 C18A 146.4(11)
C20 C19 C18A 94.7(10)
C18 C19 C18A 36.8(9)
C2 C3 C4 119.9(6)
C1 C2 C3 117.3(6)
C23' C24' C19' 120.9(6)
C16 C15 C14 120.5(8)
C7' C8' C9' 113.4(5)
C22' C21' C20' 119.4(6)
C23 C22 C21 119.4(6)
C20' C19' C24' 118.4(6)
C20' C19' C18' 119.8(6)
C24' C19' C18' 121.8(5)
C15' C16' C11' 120.0(6)
C21 C20 C19 122.3(7)
C3' C4' C5' 118.4(6)

loop_
_geom_bond_atom_site_label_1
_geom_bond_atom_site_label_2
_geom_bond_distance
Re1 C26 1.913(7)
Re1 C25 1.927(7)
Re1 C27 1.928(7)
Re1 O1 2.142(4)
Re1 N1 2.186(5)
Re1 N2 2.262(5)
Re1' C25' 1.893(7)
Re1' C26' 1.931(6)
Re1' C27' 1.945(8)
Re1' O1' 2.141(4)
Re1' N1' 2.170(5)
Re1' N2' 2.249(5)
O1' C9' 1.289(8)
O1 C9 1.292(8)
C26' O5' 1.128(8)
C27 O3 1.121(9)
N2' C7' 1.492(7)
N2' C10' 1.503(7)
N2' C6' 1.505(7)
C1' N1' 1.337(8)
C1' C2' 1.389(9)
N1' C5' 1.354(8)
O4' C27' 1.127(9)
O3' C25' 1.153(9)
O5 C25 1.137(9)
C3' C4' 1.369(10)
C3' C2' 1.393(10)
O2' C9' 1.237(8)
C14 C13 1.387(13)
C14 C15 1.397(14)
C14 C17 1.482(10)
C14 C17A 1.487(11)
O4 C26 1.141(9)
C22' C21' 1.388(11)
C22' C23' 1.400(10)
O2 C9 1.233(9)
N2 C6 1.484(8)
N2 C7 1.494(8)
N2 C10 1.518(7)
C17' C18' 1.335(9)
C17' C14' 1.476(8)
N1 C5 1.330(8)
N1 C1 1.345(8)
C28 N3 1.123(13)
C28 C29 1.463(14)
C10' C11' 1.524(8)
C17 C18 1.356(12)
C18 C19 1.501(11)
C17A C18A 1.359(13)
C18A C19 1.505(12)
C15' C16' 1.388(8)
C15' C14' 1.389(9)
C16 C15 1.380(10)
C16 C11 1.403(10)
C12' C11' 1.375(9)
C12' C13' 1.395(8)
C5' C4' 1.392(10)
C5' C6' 1.502(8)
C11' C16' 1.416(8)
C6 C5 1.527(8)
C11 C12 1.379(10)
C11 C10 1.514(8)
C23 C22 1.371(11)
C23 C24 1.386(11)
C7 C8 1.525(9)
C9 C8 1.518(9)
C18' C19' 1.466(9)
C23' C24' 1.377(9)
C13 C12 1.404(10)
C5 C4 1.379(9)
C13' C14' 1.402(8)
C20' C19' 1.383(9)
C20' C21' 1.403(9)
C7' C8' 1.502(9)
C1 C2 1.376(9)
C24 C19 1.362(13)
C21 C20 1.390(12)
C21 C22 1.392(11)
C9' C8' 1.517(9)
C4 C3 1.398(9)
C19 C20 1.399(13)
C3 C2 1.394(10)
C24' C19' 1.406(10)

loop_
_geom_torsion_atom_site_label_1
_geom_torsion_atom_site_label_2
_geom_torsion_atom_site_label_3
_geom_torsion_atom_site_label_4
_geom_torsion
C25' Re1' O1' C9' -96(4)
C26' Re1' O1' C9' 151.5(6)
C27' Re1' O1' C9' 61.8(5)
N1' Re1' O1' C9' -113.3(5)
N2' Re1' O1' C9' -37.6(5)
C26 Re1 O1 C9 -49.3(6)
C25 Re1 O1 C9 -137.1(5)
C27 Re1 O1 C9 160(3)
N1 Re1 O1 C9 124.1(5)
N2 Re1 O1 C9 48.9(5)
C25' Re1' C26' O5' -55(12)
C27' Re1' C26' O5' -143(12)
O1' Re1' C26' O5' 122(12)
N1' Re1' C26' O5' 39(12)
N2' Re1' C26' O5' 28(13)
C26 Re1 C27 O3 -86(50)
C25 Re1 C27 O3 2(50)
O1 Re1 C27 O3 65(51)
N1 Re1 C27 O3 101(50)
N2 Re1 C27 O3 176(100)
C25' Re1' N2' C7' 175.0(4)
C26' Re1' N2' C7' 92.2(15)
C27' Re1' N2' C7' -97.0(4)
O1' Re1' N2' C7' -2.5(4)
N1' Re1' N2' C7' 81.0(4)
C25' Re1' N2' C10' -59.1(4)
C26' Re1' N2' C10' -141.9(14)
C27' Re1' N2' C10' 28.9(4)
O1' Re1' N2' C10' 123.3(4)
N1' Re1' N2' C10' -153.1(4)
C25' Re1' N2' C6' 59.3(4)
C26' Re1' N2' C6' -23.5(16)
C27' Re1' N2' C6' 147.3(4)
O1' Re1' N2' C6' -118.3(4)
N1' Re1' N2' C6' -34.7(3)
C2' C1' N1' C5' 1.4(9)
C2' C1' N1' Re1' 178.1(4)
C25' Re1' N1' C1' 112.0(5)
C26' Re1' N1' C1' 23.6(5)
C27' Re1' N1' C1' -136(3)
O1' Re1' N1' C1' -68.8(5)
N2' Re1' N1' C1' -158.2(5)
C25' Re1' N1' C5' -71.1(4)
C26' Re1' N1' C5' -159.6(4)
C27' Re1' N1' C5' 41(3)
O1' Re1' N1' C5' 108.0(4)
N2' Re1' N1' C5' 18.6(4)
C25' Re1' C27' O4' 72(27)
C26' Re1' C27' O4' 160(27)
O1' Re1' C27' O4' -107(27)
N1' Re1' C27' O4' -40(29)
N2' Re1' C27' O4' -19(27)
C26 Re1 C25 O5 -62(14)
C27 Re1 C25 O5 -150(14)
O1 Re1 C25 O5 34(14)
N1 Re1 C25 O5 116(14)
N2 Re1 C25 O5 92(14)
N1' C1' C2' C3' 0.3(9)
C4' C3' C2' C1' -2.1(10)
C26 Re1 N2 C6 -145.9(4)
C25 Re1 N2 C6 59.8(18)
C27 Re1 N2 C6 -57.8(4)
O1 Re1 N2 C6 118.7(4)
N1 Re1 N2 C6 35.9(4)
C26 Re1 N2 C7 98.6(4)
C25 Re1 N2 C7 -55.7(18)
C27 Re1 N2 C7 -173.3(4)
O1 Re1 N2 C7 3.2(4)
N1 Re1 N2 C7 -79.6(4)
C26 Re1 N2 C10 -27.6(4)
C25 Re1 N2 C10 178.1(16)
C27 Re1 N2 C10 60.5(4)
O1 Re1 N2 C10 -123.0(4)
N1 Re1 N2 C10 154.2(4)
C26 Re1 N1 C5 -35(2)
C25 Re1 N1 C5 162.8(4)
C27 Re1 N1 C5 73.4(5)
O1 Re1 N1 C5 -108.8(4)
N2 Re1 N1 C5 -20.1(4)
C26 Re1 N1 C1 140(2)
C25 Re1 N1 C1 -22.5(5)
C27 Re1 N1 C1 -111.9(5)
O1 Re1 N1 C1 65.8(5)
N2 Re1 N1 C1 154.6(5)
C7' N2' C10' C11' -72.7(6)
C6' N2' C10' C11' 46.5(6)
Re1' N2' C10' C11' 161.2(4)
C13 C14 C17 C18 2.4(13)
C15 C14 C17 C18 -178.3(7)
C17A C14 C17 C18 -3.4(16)
C14 C17 C18 C19 -178.7(7)
C13 C14 C17A C18A -170.6(19)
C15 C14 C17A C18A 13(3)
C17 C14 C17A C18A 4.9(13)
C14 C17A C18A C19 -179.4(14)
C1' N1' C5' C4' -1.5(9)
Re1' N1' C5' C4' -178.5(5)
C1' N1' C5' C6' -179.9(5)
Re1' N1' C5' C6' 3.0(6)
C13' C12' C11' C16' 0.0(9)
C13' C12' C11' C10' -177.3(5)
N2' C10' C11' C12' -100.8(6)
N2' C10' C11' C16' 82.0(7)
C25 Re1 C26 O4 -163(20)
C27 Re1 C26 O4 -74(20)
O1 Re1 C26 O4 108(20)
N1 Re1 C26 O4 35(22)
N2 Re1 C26 O4 20(20)
C7 N2 C6 C5 70.0(6)
C10 N2 C6 C5 -167.1(5)
Re1 N2 C6 C5 -47.3(5)
C15 C16 C11 C12 -3.7(10)
C15 C16 C11 C10 -178.4(6)
C6 N2 C7 C8 -170.0(5)
C10 N2 C7 C8 69.1(6)
Re1 N2 C7 C8 -56.6(5)
Re1 O1 C9 O2 137.2(7)
Re1 O1 C9 C8 -44.6(8)
C14' C17' C18' C19' 179.4(6)
C26' Re1' C25' O3' -156(22)
C27' Re1' C25' O3' -66(22)
O1' Re1' C25' O3' 91(22)
N1' Re1' C25' O3' 109(22)
N2' Re1' C25' O3' 33(22)
O2 C9 C8 C7 158.4(7)
O1 C9 C8 C7 -19.9(9)
N2 C7 C8 C9 77.8(7)
C21' C22' C23' C24' 0.2(10)
N1' C5' C6' N2' -35.2(7)
C4' C5' C6' N2' 146.3(6)
C7' N2' C6' C5' -72.4(6)
C10' N2' C6' C5' 165.6(5)
Re1' N2' C6' C5' 47.0(5)
C15 C14 C13 C12 -3.1(10)
C17 C14 C13 C12 176.1(7)
C17A C14 C13 C12 179.4(10)
C12 C11 C10 N2 107.4(7)
C16 C11 C10 N2 -78.1(7)
C6 N2 C10 C11 -62.6(7)
C7 N2 C10 C11 57.3(7)
Re1 N2 C10 C11 -177.8(4)
C1 N1 C5 C4 2.8(9)
Re1 N1 C5 C4 177.9(5)
C1 N1 C5 C6 -176.1(5)
Re1 N1 C5 C6 -1.0(7)
N2 C6 C5 N1 34.4(7)
N2 C6 C5 C4 -144.6(6)
C11' C12' C13' C14' -1.0(9)
C10' N2' C7' C8' -73.2(6)
C6' N2' C7' C8' 165.8(5)
Re1' N2' C7' C8' 51.9(6)
C16 C11 C12 C13 1.3(9)
C10 C11 C12 C13 175.9(6)
C14 C13 C12 C11 2.1(10)
C5 N1 C1 C2 -2.1(9)
Re1 N1 C1 C2 -176.7(5)
C22 C23 C24 C19 1.2(11)
C16' C15' C14' C13' -0.7(10)
C16' C15' C14' C17' -178.3(6)
C12' C13' C14' C15' 1.3(9)
C12' C13' C14' C17' 179.1(6)
C18' C17' C14' C15' -6.4(11)
C18' C17' C14' C13' 175.9(7)
Re1' O1' C9' O2' -157.1(5)
Re1' O1' C9' C8' 25.6(8)
N1 C5 C4 C3 -1.3(9)
C6 C5 C4 C3 177.6(6)
C23 C24 C19 C20 -2.0(11)
C23 C24 C19 C18 -178.5(6)
C23 C24 C19 C18A 156.0(17)
C17 C18 C19 C24 -151.9(8)
C17 C18 C19 C20 32.0(12)
C17 C18 C19 C18A 4.6(16)
C17A C18A C19 C24 38(3)
C17A C18A C19 C20 -162(2)
C17A C18A C19 C18 -3.2(13)
C5 C4 C3 C2 -1.0(10)
N1 C1 C2 C3 -0.1(10)
C4 C3 C2 C1 1.6(10)
C22' C23' C24' C19' -0.1(10)
C11 C16 C15 C14 2.7(11)
C13 C14 C15 C16 0.7(11)
C17 C14 C15 C16 -178.7(7)
C17A C14 C15 C16 176.2(17)
N2' C7' C8' C9' -78.3(6)
O2' C9' C8' C7' -143.4(6)
O1' C9' C8' C7' 33.9(8)
C23' C22' C21' C20' 0.7(10)
C19' C20' C21' C22' -1.7(10)
C24 C23 C22 C21 0.3(10)
C20 C21 C22 C23 -0.9(11)
C21' C20' C19' C24' 1.8(10)
C21' C20' C19' C18' -179.5(6)
C23' C24' C19' C20' -0.9(10)
C23' C24' C19' C18' -179.5(6)
C17' C18' C19' C20' 164.2(7)
C17' C18' C19' C24' -17.2(11)
C14' C15' C16' C11' -0.3(9)
C12' C11' C16' C15' 0.7(9)
C10' C11' C16' C15' 177.9(5)
C22 C21 C20 C19 0.1(12)
C24 C19 C20 C21 1.3(12)
C18 C19 C20 C21 177.3(8)
C18A C19 C20 C21 -166.6(11)
C2' C3' C4' C5' 2.0(10)
N1' C5' C4' C3' -0.2(10)
C6' C5' C4' C3' 178.2(6)
